data_7201722
loop_
_publ_author_name
'Roques, Nans'
'Maspoch, Daniel'
'Luis, Fernando'
'Cam\'on, Agust\'in'
'Wurst, Klaus'
'Datcu, Angela'
'Rovira, Concepci\'o'
'Ruiz-Molina, Daniel'
'Veciana, Jaume'

_publ_section_title
;
 A hexacarboxylic open-shell building block: synthesis, structure and
 magnetism of a three-dimensional metal--radical framework
;
_journal_issue 1
_journal_name_full 'Journal of Materials Chemistry'
_journal_page_first 98
_journal_paper_doi 10.1039/b713705b
_journal_volume 18
_journal_year 2008
_chemical_formula_sum 'C98 H94 Cl18 Cu6 N6 O40'
_chemical_formula_weight 3015.13
_chemical_name_systematic
;
?
;
_space_group_IT_number 167
_symmetry_cell_setting trigonal
_symmetry_space_group_name_Hall '-R 3 2"c'
_symmetry_space_group_name_H-M 'R -3 c :H'
_atom_sites_solution_hydrogens geom
_atom_sites_solution_primary direct
_atom_sites_solution_secondary difmap
_audit_creation_method SHELXL-97
_cell_angle_alpha 90.00
_cell_angle_beta 90.00
_cell_angle_gamma 120.00
_cell_formula_units_Z 6
_cell_length_a 22.4479(5)
_cell_length_b 22.4479(7)
_cell_length_c 41.1720(6)
_cell_measurement_reflns_used 32557
_cell_measurement_temperature 233(2)
_cell_measurement_theta_max 24.0
_cell_measurement_theta_min 1.0
_cell_volume 17967.4(7)
_computing_data_collection COLLECT
_computing_data_reduction 'DENZO and SCALEPACK'
_computing_structure_refinement 'SHELXL-97 (Sheldrick, 1997)'
_computing_structure_solution 'SHELXS-97 (Sheldrick, 1990)'
_diffrn_ambient_temperature 233(2)
_diffrn_measured_fraction_theta_full 0.997
_diffrn_measured_fraction_theta_max 0.997
_diffrn_measurement_device_type 'Nonius KappaCCD'
_diffrn_measurement_method 'phi- and omega-scans'
_diffrn_radiation_monochromator graphite
_diffrn_radiation_source 'fine-focus sealed tube'
_diffrn_radiation_type MoK\a
_diffrn_radiation_wavelength 0.71073
_diffrn_reflns_av_R_equivalents 0.0532
_diffrn_reflns_av_sigmaI/netI 0.0221
_diffrn_reflns_limit_h_max 25
_diffrn_reflns_limit_h_min 0
_diffrn_reflns_limit_k_max 22
_diffrn_reflns_limit_k_min -25
_diffrn_reflns_limit_l_max 46
_diffrn_reflns_limit_l_min -46
_diffrn_reflns_number 30126
_diffrn_reflns_theta_full 23.75
_diffrn_reflns_theta_max 23.75
_diffrn_reflns_theta_min 1.44
_diffrn_standards_number 0
_exptl_absorpt_coefficient_mu 1.532
_exptl_absorpt_correction_type none
_exptl_crystal_colour blue
_exptl_crystal_density_diffrn 1.672
_exptl_crystal_density_method 'not measured'
_exptl_crystal_description prism
_exptl_crystal_F_000 9144
_exptl_crystal_size_max 0.25
_exptl_crystal_size_mid 0.1
_exptl_crystal_size_min 0.1
_refine_diff_density_max 0.927
_refine_diff_density_min -0.517
_refine_diff_density_rms 0.095
_refine_ls_extinction_method none
_refine_ls_goodness_of_fit_ref 1.074
_refine_ls_hydrogen_treatment 'constr, refined at O5 and O6'
_refine_ls_matrix_type full
_refine_ls_number_parameters 272
_refine_ls_number_reflns 3046
_refine_ls_number_restraints 5
_refine_ls_restrained_S_all 1.074
_refine_ls_R_factor_all 0.0624
_refine_ls_R_factor_gt 0.0506
_refine_ls_shift/su_max 0.000
_refine_ls_shift/su_mean 0.000
_refine_ls_structure_factor_coef Fsqd
_refine_ls_weighting_details 'calc w=1/[\s^2^(Fo^2^)+(0.0767P)^2^+136.9081P] where P=(Fo^2^+2Fc^2^)/3'
_refine_ls_weighting_scheme calc
_refine_ls_wR_factor_gt 0.1336
_refine_ls_wR_factor_ref 0.1409
_reflns_number_gt 2583
_reflns_number_total 3046
_reflns_threshold_expression >2sigma(I)
_cod_data_source_file b713705b.txt
_cod_data_source_block cor2
_cod_original_cell_volume 17967.3(7)
_cod_original_sg_symbol_H-M R-3c
_cod_database_code 7201722

loop_
_symmetry_equiv_pos_as_xyz
'x, y, z'
'-y, x-y, z'
'-x+y, -x, z'
'y, x, -z+1/2'
'x-y, -y, -z+1/2'
'-x, -x+y, -z+1/2'
'x+2/3, y+1/3, z+1/3'
'-y+2/3, x-y+1/3, z+1/3'
'-x+y+2/3, -x+1/3, z+1/3'
'y+2/3, x+1/3, -z+5/6'
'x-y+2/3, -y+1/3, -z+5/6'
'-x+2/3, -x+y+1/3, -z+5/6'
'x+1/3, y+2/3, z+2/3'
'-y+1/3, x-y+2/3, z+2/3'
'-x+y+1/3, -x+2/3, z+2/3'
'y+1/3, x+2/3, -z+7/6'
'x-y+1/3, -y+2/3, -z+7/6'
'-x+1/3, -x+y+2/3, -z+7/6'
'-x, -y, -z'
'y, -x+y, -z'
'x-y, x, -z'
'-y, -x, z-1/2'
'-x+y, y, z-1/2'
'x, x-y, z-1/2'
'-x+2/3, -y+1/3, -z+1/3'
'y+2/3, -x+y+1/3, -z+1/3'
'x-y+2/3, x+1/3, -z+1/3'
'-y+2/3, -x+1/3, z-1/6'
'-x+y+2/3, y+1/3, z-1/6'
'x+2/3, x-y+1/3, z-1/6'
'-x+1/3, -y+2/3, -z+2/3'
'y+1/3, -x+y+2/3, -z+2/3'
'x-y+1/3, x+2/3, -z+2/3'
'-y+1/3, -x+2/3, z+1/6'
'-x+y+1/3, y+2/3, z+1/6'
'x+1/3, x-y+2/3, z+1/6'

loop_
_atom_site_label
_atom_site_type_symbol
_atom_site_fract_x
_atom_site_fract_y
_atom_site_fract_z
_atom_site_U_iso_or_equiv
_atom_site_adp_type
_atom_site_occupancy
_atom_site_symmetry_multiplicity
_atom_site_calc_flag
_atom_site_refinement_flags
_atom_site_disorder_assembly
_atom_site_disorder_group
Cu1 Cu 0.43312(3) 0.00822(3) 0.156307(13) 0.0344(2) Uani 1 1 d D . .
Cl1 Cl 0.36727(6) 0.11099(7) 0.24129(3) 0.0510(4) Uani 1 1 d . . .
Cl2 Cl 0.56780(6) 0.33249(6) 0.30080(3) 0.0394(3) Uani 1 1 d . . .
Cl3 Cl 0.61925(7) 0.23066(7) 0.19077(3) 0.0445(4) Uani 1 1 d . . .
N1 N 0.5164(2) 0.0708(2) 0.13004(9) 0.0362(10) Uani 1 1 d . . .
O1 O 0.46511(18) 0.07758(18) 0.19079(8) 0.0407(9) Uani 1 1 d . . .
O2 O 0.4522(3) 0.1578(2) 0.16517(10) 0.0640(12) Uani 1 1 d D . .
O3 O 0.39979(17) 0.25422(17) 0.29281(8) 0.0355(8) Uani 1 1 d . . .
O4 O 0.4103(2) 0.17102(19) 0.31697(8) 0.0486(9) Uani 1 1 d . . .
O5 O 0.3646(3) -0.0542(2) 0.18788(10) 0.0661(13) Uani 1 1 d D . .
H5A H 0.374(5) -0.040(5) 0.2075(10) 0.14(4) Uiso 1 1 d D . .
H5B H 0.336(5) -0.0970(17) 0.187(3) 0.19(6) Uiso 1 1 d D . .
C1 C 0.4689(3) 0.1351(3) 0.18849(12) 0.0379(12) Uani 1 1 d . . .
C2 C 0.4243(2) 0.2148(2) 0.29553(11) 0.0324(11) Uani 1 1 d . . .
C3 C 0.6667 0.3333 0.2529(2) 0.040(2) Uani 1 3 d S . .
H3 H 0.6667 0.3333 0.2769 0.048 Uiso 1 3 calc S . .
C4 C 0.4967(2) 0.1807(2) 0.21843(11) 0.0320(11) Uani 1 1 d . . .
C5 C 0.4526(2) 0.1761(2) 0.24310(11) 0.0336(11) Uani 1 1 d . . .
C6 C 0.4745(2) 0.2217(2) 0.26879(10) 0.0292(10) Uani 1 1 d . . .
C7 C 0.5435(2) 0.2741(2) 0.26924(10) 0.0263(9) Uani 1 1 d . . .
C8 C 0.5918(2) 0.2792(2) 0.24615(11) 0.0259(10) Uani 1 1 d . . .
C9 C 0.5659(2) 0.2307(2) 0.22120(11) 0.0296(10) Uani 1 1 d . . .
C10 C 0.5127(3) 0.0880(3) 0.09949(12) 0.0411(12) Uani 1 1 d . . .
H10 H 0.4692 0.0744 0.0906 0.049 Uiso 1 1 calc . . .
C11 C 0.5704(3) 0.1251(3) 0.08030(12) 0.0428(12) Uani 1 1 d . . .
H11 H 0.5663 0.1370 0.0589 0.051 Uiso 1 1 calc . . .
C12 C 0.6349(3) 0.1443(3) 0.09354(12) 0.0386(12) Uani 1 1 d . . .
C13 C 0.6380(3) 0.1283(3) 0.12540(12) 0.0447(13) Uani 1 1 d . . .
H13 H 0.6807 0.1422 0.1353 0.054 Uiso 1 1 calc . . .
C14 C 0.5778(3) 0.0914(3) 0.14276(12) 0.0451(13) Uani 1 1 d . . .
H14 H 0.5805 0.0804 0.1645 0.054 Uiso 1 1 calc . . .
O6 O 0.3701(2) 0.0453(2) 0.12934(10) 0.0575(10) Uani 1 1 d D . .
H6O H 0.393(3) 0.0853(17) 0.1384(16) 0.12(3) Uiso 1 1 d D . .
C15 C 0.2999(4) 0.0138(5) 0.1359(3) 0.115(3) Uani 1 1 d . . .
H15A H 0.2933 0.0038 0.1592 0.138 Uiso 1 1 calc . . .
H15B H 0.2769 -0.0304 0.1245 0.138 Uiso 1 1 calc . . .
C16 C 0.2661(5) 0.0513(7) 0.1274(3) 0.127(4) Uani 1 1 d . . .
H16A H 0.2178 0.0245 0.1331 0.190 Uiso 1 1 calc . . .
H16B H 0.2704 0.0601 0.1042 0.190 Uiso 1 1 calc . . .
H16C H 0.2871 0.0946 0.1390 0.190 Uiso 1 1 calc . . .
O7 O 0.4362(5) 0.0000 0.2500 0.164(6) Uani 1 2 d S . .
C17 C 0.5030(7) 0.0000 0.2500 0.152(8) Uani 1 2 d S . .
C18 C 0.5576(12) 0.0624(13) 0.2612(6) 0.129(8) Uani 0.50 1 d P . .
O8 O 0.6667 0.3333 0.1018(5) 0.100(6) Uani 0.50 3 d SP . .

loop_
_atom_site_aniso_label
_atom_site_aniso_U_11
_atom_site_aniso_U_22
_atom_site_aniso_U_33
_atom_site_aniso_U_23
_atom_site_aniso_U_13
_atom_site_aniso_U_12
Cu1 0.0341(4) 0.0313(4) 0.0340(4) -0.0067(2) 0.0052(2) 0.0135(3)
Cl1 0.0259(7) 0.0490(8) 0.0607(9) -0.0190(6) 0.0040(6) 0.0055(6)
Cl2 0.0402(7) 0.0370(7) 0.0365(7) -0.0154(5) -0.0049(5) 0.0158(6)
Cl3 0.0386(7) 0.0432(8) 0.0469(7) -0.0067(5) 0.0167(6) 0.0168(6)
N1 0.036(2) 0.036(2) 0.037(2) -0.0048(18) 0.0048(18) 0.018(2)
O1 0.050(2) 0.036(2) 0.0324(18) -0.0083(15) 0.0021(15) 0.0180(17)
O2 0.092(3) 0.058(3) 0.052(2) -0.014(2) -0.019(2) 0.045(3)
O3 0.0347(19) 0.0363(19) 0.0377(18) -0.0001(14) 0.0086(14) 0.0195(16)
O4 0.060(2) 0.051(2) 0.041(2) 0.0111(18) 0.0169(17) 0.033(2)
O5 0.065(3) 0.055(3) 0.044(2) -0.002(2) 0.017(2) 0.004(2)
C1 0.036(3) 0.040(3) 0.038(3) -0.006(2) 0.004(2) 0.018(2)
C2 0.028(2) 0.034(3) 0.032(2) -0.004(2) 0.0020(19) 0.013(2)
C3 0.022(3) 0.022(3) 0.077(6) 0.000 0.000 0.0110(13)
C4 0.027(3) 0.030(3) 0.034(3) -0.009(2) 0.000(2) 0.011(2)
C5 0.022(2) 0.032(3) 0.039(3) -0.007(2) -0.001(2) 0.007(2)
C6 0.026(2) 0.032(3) 0.030(2) -0.0041(19) 0.0028(19) 0.015(2)
C7 0.028(2) 0.025(2) 0.027(2) -0.0076(18) -0.0044(18) 0.014(2)
C8 0.019(2) 0.019(2) 0.039(2) -0.0003(18) 0.0003(18) 0.0092(18)
C9 0.027(2) 0.030(3) 0.033(2) -0.0020(19) 0.0081(19) 0.015(2)
C10 0.035(3) 0.046(3) 0.044(3) 0.001(2) 0.002(2) 0.021(3)
C11 0.040(3) 0.044(3) 0.046(3) 0.008(2) 0.005(2) 0.022(3)
C12 0.038(3) 0.032(3) 0.045(3) -0.001(2) 0.007(2) 0.017(2)
C13 0.036(3) 0.056(3) 0.038(3) -0.006(2) 0.000(2) 0.020(3)
C14 0.043(3) 0.052(3) 0.037(3) -0.003(2) 0.005(2) 0.022(3)
O6 0.048(2) 0.069(3) 0.064(3) -0.009(2) -0.003(2) 0.035(2)
C15 0.056(5) 0.112(8) 0.178(10) 0.003(7) -0.004(6) 0.043(5)
C16 0.098(7) 0.178(11) 0.142(9) 0.074(8) 0.037(6) 0.098(8)
O7 0.156(7) 0.305(18) 0.081(6) 0.045(8) 0.023(4) 0.153(9)
C17 0.107(8) 0.21(2) 0.174(17) 0.078(17) 0.039(8) 0.105(12)
C18 0.084(14) 0.14(2) 0.133(17) 0.005(15) -0.029(13) 0.035(14)
O8 0.096(9) 0.096(9) 0.107(13) 0.000 0.000 0.048(4)

loop_
_atom_type_symbol
_atom_type_description
_atom_type_scat_dispersion_real
_atom_type_scat_dispersion_imag
_atom_type_scat_source
C C 0.0033 0.0016 'International Tables Vol C Tables 4.2.6.8 and 6.1.1.4'
H H 0.0000 0.0000 'International Tables Vol C Tables 4.2.6.8 and 6.1.1.4'
N N 0.0061 0.0033 'International Tables Vol C Tables 4.2.6.8 and 6.1.1.4'
O O 0.0106 0.0060 'International Tables Vol C Tables 4.2.6.8 and 6.1.1.4'
Cl Cl 0.1484 0.1585 'International Tables Vol C Tables 4.2.6.8 and 6.1.1.4'
Cu Cu 0.3201 1.2651 'International Tables Vol C Tables 4.2.6.8 and 6.1.1.4'

loop_
_geom_angle_atom_site_label_1
_geom_angle_atom_site_label_2
_geom_angle_atom_site_label_3
_geom_angle
_geom_angle_site_symmetry_1
_geom_angle_site_symmetry_3
_geom_angle_publ_flag
O3 Cu1 O1 168.98(15) 28 . ?
O3 Cu1 O5 92.49(17) 28 . ?
O1 Cu1 O5 86.13(17) . . ?
O3 Cu1 N1 89.81(15) 28 . ?
O1 Cu1 N1 89.48(15) . . ?
O5 Cu1 N1 168.6(2) . . ?
O3 Cu1 O6 94.59(15) 28 . ?
O1 Cu1 O6 96.41(16) . . ?
O5 Cu1 O6 100.2(2) . . ?
N1 Cu1 O6 90.74(16) . . ?
C14 N1 C10 118.5(4) . . ?
C14 N1 Cu1 118.4(3) . . ?
C10 N1 Cu1 122.8(3) . . ?
C1 O1 Cu1 124.9(3) . . ?
C2 O3 Cu1 113.7(3) . 34 ?
O2 C1 O1 127.4(5) . . ?
O2 C1 C4 117.5(5) . . ?
O1 C1 C4 115.1(5) . . ?
O4 C2 O3 126.4(4) . . ?
O4 C2 C6 118.4(4) . . ?
O3 C2 C6 115.1(4) . . ?
C8 C3 C8 116.8(2) 2_655 . ?
C8 C3 C8 116.8(2) 2_655 3_665 ?
C8 C3 C8 116.8(2) . 3_665 ?
C5 C4 C9 117.8(4) . . ?
C5 C4 C1 120.4(4) . . ?
C9 C4 C1 121.7(4) . . ?
C6 C5 C4 122.0(4) . . ?
C6 C5 Cl1 119.5(3) . . ?
C4 C5 Cl1 118.5(3) . . ?
C5 C6 C7 117.9(4) . . ?
C5 C6 C2 120.4(4) . . ?
C7 C6 C2 121.8(4) . . ?
C6 C7 C8 123.0(4) . . ?
C6 C7 Cl2 116.3(3) . . ?
C8 C7 Cl2 120.6(3) . . ?
C9 C8 C7 115.6(4) . . ?
C9 C8 C3 128.1(5) . . ?
C7 C8 C3 116.1(5) . . ?
C4 C9 C8 123.4(4) . . ?
C4 C9 Cl3 115.6(3) . . ?
C8 C9 Cl3 121.0(3) . . ?
N1 C10 C11 122.6(5) . . ?
C10 C11 C12 118.4(4) . . ?
C13 C12 C11 118.2(5) . . ?
C13 C12 C12 120.2(6) . 18_654 ?
C11 C12 C12 121.4(6) . 18_654 ?
C12 C13 C14 119.4(5) . . ?
N1 C14 C13 122.8(5) . . ?
C15 O6 Cu1 118.3(5) . . ?
O6 C15 C16 116.8(9) . . ?
C18 C17 C18 136(3) 5 . ?
C18 C17 O7 112.0(13) 5 . ?
C18 C17 O7 112.0(13) . . ?

loop_
_geom_bond_atom_site_label_1
_geom_bond_atom_site_label_2
_geom_bond_distance
_geom_bond_site_symmetry_2
_geom_bond_publ_flag
Cu1 O3 1.946(3) 28 ?
Cu1 O1 1.959(3) . ?
Cu1 O5 1.966(4) . ?
Cu1 N1 2.003(4) . ?
Cu1 O6 2.259(4) . ?
Cl1 C5 1.735(5) . ?
Cl2 C7 1.730(4) . ?
Cl3 C9 1.734(4) . ?
N1 C14 1.323(7) . ?
N1 C10 1.330(6) . ?
O1 C1 1.255(6) . ?
O2 C1 1.229(6) . ?
O3 C2 1.259(6) . ?
O3 Cu1 1.946(3) 34 ?
O4 C2 1.239(6) . ?
C1 C4 1.522(7) . ?
C2 C6 1.527(6) . ?
C3 C8 1.529(5) 2_655 ?
C3 C8 1.529(5) . ?
C3 C8 1.529(5) 3_665 ?
C4 C5 1.386(7) . ?
C4 C9 1.394(7) . ?
C5 C6 1.380(6) . ?
C6 C7 1.400(6) . ?
C7 C8 1.402(6) . ?
C8 C9 1.395(6) . ?
C10 C11 1.385(7) . ?
C11 C12 1.397(7) . ?
C12 C13 1.371(7) . ?
C12 C12 1.494(10) 18_654 ?
C13 C14 1.379(7) . ?
O6 C15 1.394(10) . ?
C15 C16 1.432(13) . ?
O7 C17 1.500(18) . ?
C17 C18 1.40(2) 5 ?
C17 C18 1.40(2) . ?
O8 O8 1.52(4) 16_544 ?
